data_4344113
loop_
_publ_author_name
'Erben, M.F.'
'Della Vedova, C.O.'
'Boese, R.'
'Oberhammer, H.'
'Leibold, C.'
'Willner, H.'

_publ_section_title
;
 Trifluoromethyl chlorosulfonate, C F3 O S O2 Cl: gas phase and crystal
 structure, conformation and vibrational analysis studied by experimental
 and theoretical methods
;
_journal_name_full 'Inorganic Chemistry'
_journal_page_first 7297
_journal_page_last 7303
_journal_volume 42
_journal_year 2003
_chemical_formula_sum 'C Cl F3 O3 S'
_chemical_name_systematic '(C F3) O S O2 Cl'
_space_group_IT_number 14
_symmetry_space_group_name_Hall '-P 2ybc'
_symmetry_space_group_name_H-M 'P 1 21/c 1'
_cell_angle_alpha 90
_cell_angle_beta 112.651
_cell_angle_gamma 90
_cell_formula_units_Z 4
_cell_length_a 5.079
_cell_length_b 22.922
_cell_length_c 5.192
_cell_volume 557.834
_citation_journal_id_ASTM INOCAJ
_cod_data_source_file Erben_INOCAJ_2003_1846.cif
_cod_data_source_block C1Cl1F3O3S1
_cod_original_cell_volume 557.8339
_cod_original_formula_sum 'C1 Cl1 F3 O3 S1'
_cod_database_code 4344113

loop_
_symmetry_equiv_pos_as_xyz
x,y,z
-x,y+1/2,-z+1/2
-x,-y,-z
x,-y-1/2,z-1/2

loop_
_atom_site_label
_atom_site_type_symbol
_atom_site_fract_x
_atom_site_fract_y
_atom_site_fract_z
_atom_site_occupancy
_atom_site_U_iso_or_equiv
C1 C+4 0.2862 0.5698 0.1777 1 0.0
O2 O-2 0.6036 0.6231 0.8925 1 0.0
F1 F-1 0.5236 0.5398 0.2697 1 0.0
F2 F-1 0.1328 0.5561 0.9226 1 0.0
S1 S+6 0.47 0.6631 0.0079 1 0.0
O1 O-2 0.3478 0.6298 0.2081 1 0.0
Cl1 Cl-1 0.1129 0.6901 0.7117 1 0.0
O3 O-2 0.6113 0.7116 0.1661 1 0.0
F3 F-1 0.1456 0.5596 0.3395 1 0.0
